data_7207593
loop_
_publ_author_name
'Gomez, Ariel'
'Antonio, Selma Gutierrez'
'Barros de Araujo, Gabriel Lima'
'Ferreira, Fabio Furlan'
'Paiva-Santos, Carlos Oliveira'

_publ_section_title
;
 Crystal structure of isotibolone: a major degradation product of tibolone
;
_journal_issue 8
_journal_name_full CrystEngComm
_journal_page_first 2826
_journal_paper_doi 10.1039/c2ce06504e
_journal_volume 14
_journal_year 2012
_chemical_absolute_configuration rm
_chemical_formula_moiety 'C21 H28 O2'
_chemical_formula_sum 'C21 H28 O2'
_chemical_formula_weight 312.446
_chemical_name_common
;(7alpha,17beta)-17-ethynyl-17-hydroxy-7-methylestr-4(5)en-3-
one
;
_chemical_name_systematic
;
(7alpha,17beta)-17-ethynyl-17-hydroxy-7-methylestr-4(5)en-3-one
;
_space_group_IT_number 4
_symmetry_cell_setting monoclinic
_symmetry_Int_Tables_number 4
_symmetry_space_group_name_Hall 'P 2yb'
_symmetry_space_group_name_H-M 'P 1 21 1'
_atom_sites_solution_hydrogens geom
_audit_creation_method 'TOPAS ACADEMIC 4.1 + PLATON'
_audit_update_record
;
2012-01-11 # Formatted by publCIF
;
_cell_angle_alpha 90
_cell_angle_beta 76.4302(5)
_cell_angle_gamma 90
_cell_formula_units_Z 2
_cell_length_a 6.80704(7)
_cell_length_b 20.73858(18)
_cell_length_c 6.44900(6)
_cell_measurement_temperature 298(2)
_cell_volume 884.981(15)
_computing_cell_refinement 'Topas Academic v.4.1'
_computing_data_collection 'Win X-POW'
_computing_data_reduction 'Topas Academic v.4.1'
_computing_molecular_graphics 'Mercury 2.4'
_computing_publication_material 'TOPAS ACADEMIC 4.1'
_computing_structure_refinement 'TOPAS ACADEMIC 4.1'
_computing_structure_solution 'ab initio algorithm'
_diffrn_ambient_temperature 298
_diffrn_measurement_device_type 'Stoe STADI-P powder diffractometer'
_diffrn_radiation_monochromator 'curved Ge(111) monochromator'
_diffrn_radiation_probe x-ray
_diffrn_radiation_source 'sealed X-ray tube'
_diffrn_radiation_type 'Cu K\a~1~'
_diffrn_radiation_wavelength 1.54056
_exptl_absorpt_coefficient_mu 0.568
_exptl_absorpt_correction_type cylinder
_exptl_absorpt_process_details
;
TOPAS:
capillary_diameter_mm 0.28
capillary_u_cm_inv !absc 229 '(in 1_on_cm)
capillary_parallel_beam
;
_exptl_crystal_density_diffrn 1.1725
_exptl_crystal_density_meas 1.1467
_exptl_crystal_density_method 'picnometric measurement'
_exptl_crystal_F_000 340
_pd_calc_method 'Rietveld Refinement'
_pd_char_colour white
_pd_meas_number_of_points 7600
_pd_meas_scan_method step
_pd_proc_2theta_range_inc 0.01
_pd_proc_2theta_range_max 78
_pd_proc_2theta_range_min 2
_pd_proc_info_excluded_regions none
_pd_proc_ls_background_function '20-term Chebyschev polynomial'
_pd_proc_ls_pref_orient_corr '4 terms spherical harmonics'
_pd_proc_ls_profile_function 'Fundamental parameters approach'
_pd_proc_ls_prof_R_factor 0.02713
_pd_proc_ls_prof_wR_expected 0.01928
_pd_proc_ls_prof_wR_factor 0.03557
_pd_proc_number_of_points 7600
_pd_spec_mounting 'special glass capillary'
_pd_spec_mount_mode transmission
_refine_ls_extinction_method none
_refine_ls_goodness_of_fit_all 1.845
_refine_ls_hydrogen_treatment refall
_refine_ls_matrix_type full
_refine_ls_number_constraints 2
_refine_ls_number_parameters 108
_refine_ls_number_restraints 68
_refine_ls_R_Fsqd_factor 0.00847
_refine_ls_R_I_factor 0.01984
_refine_ls_shift/su_max 0.0001
_refine_ls_shift/su_mean 0.0001
_refine_ls_weighting_details chi**2=(1/sum(wmYo,m)*[sum(wm(Yo,m-Yc,m)**2)]
_refine_ls_weighting_scheme sigma
_reflns_d_resolution_high 10.3692
_reflns_d_resolution_low 1.2178
_reflns_limit_h_max 5
_reflns_limit_h_min -5
_reflns_limit_k_max 15
_reflns_limit_k_min -15
_reflns_limit_l_max 4
_reflns_limit_l_min -4
_reflns_number_total 394
_cod_data_source_file c2ce06504e.txt
_cod_data_source_block Isotibolone
_cod_original_cell_volume 884.980(15)
_cod_original_sg_symbol_H-M 'P 21'
_cod_database_code 7207593

loop_
_symmetry_equiv_pos_as_xyz
' x , y , z'
' - x , 1/2 + y , - z'

loop_
_atom_site_label
_atom_site_type_symbol
_atom_site_symmetry_multiplicity
_atom_site_fract_x
_atom_site_fract_y
_atom_site_fract_z
_atom_site_occupancy
_atom_site_B_iso_or_equiv
_atom_site_U_iso_or_equiv
C9 C 2 0.70326(37) 0.50967(11) 0.48723(39) 1 2.299(45) 0.02911
C8 C 2 0.87184(40) 0.55885(12) 0.40887(47) 1 2.299(45) 0.02911
C12 C 2 0.59897(39) 0.52049(11) 0.72645(41) 1 2.299(45) 0.02911
C16 C 2 0.78299(38) 0.44046(11) 0.45484(39) 1 2.299(45) 0.02911
C7 C 2 0.78064(51) 0.62724(14) 0.44606(48) 1 2.299(45) 0.02911
C10 C 2 1.05673(57) 0.55263(19) 0.51172(67) 1 2.299(45) 0.02911
C1 C 2 0.50680(45) 0.58923(12) 0.76437(37) 1 2.299(45) 0.02911
C13 C 2 0.44596(48) 0.46904(15) 0.81288(61) 1 2.299(45) 0.02911
C15 C 2 0.61497(30) 0.38830(10) 0.52788(31) 1 2.299(45) 0.02911
C17 C 2 0.89020(68) 0.41871(14) 0.22956(48) 1 2.299(45) 0.02911
C2 C 2 0.67299(43) 0.63949(11) 0.67362(35) 1 2.299(45) 0.02911
C11 C 2 0.41375(64) 0.60013(13) 1.00628(51) 1 2.299(45) 0.02911
C14 C 2 0.52584(51) 0.39889(14) 0.76474(47) 1 2.299(45) 0.02911
C19 C 2 0.74340(29) 0.325650(94) 0.45878(31) 1 2.299(45) 0.02911
C20 C 2 0.45005(52) 0.39113(21) 0.40053(57) 1 2.299(45) 0.02911
C18 C 2 0.86449(58) 0.34320(14) 0.23310(47) 1 2.299(45) 0.02911
C3 C 2 0.71278(43) 0.68953(18) 0.79356(54) 1 2.299(45) 0.02911
C5 C 2 0.38351(49) 0.67117(15) 1.06308(56) 1 2.299(45) 0.02911
C21 C 2 0.87603(41) 0.31105(12) 0.60041(43) 1 2.299(45) 0.02911
O23 O 2 0.61793(49) 0.27208(15) 0.45056(50) 1 2.299(45) 0.02911
C4 C 2 0.57830(38) 0.70880(13) 0.99577(42) 1 2.299(45) 0.02911
C22 C 2 0.98504(65) 0.29805(21) 0.71440(70) 1 2.299(45) 0.02911
O6 O 2 0.63308(48) 0.74567(20) 1.11706(53) 1 2.299(45) 0.02911
H31 H 2 0.60457(37) 0.51594(11) 0.40372(39) 1 2.759(54) 0.03494
H30 H 2 0.91845(40) 0.55060(12) 0.25850(47) 1 2.759(54) 0.03494
H37 H 2 0.70006(39) 0.51708(11) 0.80821(41) 1 2.759(54) 0.03494
H42 H 2 0.88067(38) 0.44229(11) 0.54024(39) 1 2.759(54) 0.03494
H29 H 2 0.68485(51) 0.63466(14) 0.35984(48) 1 2.759(54) 0.03494
H28 H 2 0.88795(51) 0.65826(14) 0.40774(48) 1 2.759(54) 0.03494
H34 H 2 1.12000(57) 0.51148(19) 0.47938(67) 1 2.759(54) 0.03494
H33 H 2 1.15300(57) 0.58628(19) 0.45338(67) 1 2.759(54) 0.03494
H32 H 2 1.01500(57) 0.55958(19) 0.66408(67) 1 2.759(54) 0.03494
H24 H 2 0.40182(45) 0.59480(12) 0.69008(37) 1 2.759(54) 0.03494
H38 H 2 0.33135(48) 0.47445(15) 0.75207(61) 1 2.759(54) 0.03494
H39 H 2 0.40485(48) 0.47385(15) 0.96497(61) 1 2.759(54) 0.03494
H46 H 2 1.03079(68) 0.42987(14) 0.19441(48) 1 2.759(54) 0.03494
H47 H 2 0.82569(68) 0.43857(14) 0.12791(48) 1 2.759(54) 0.03494
H35 H 2 0.50517(64) 0.58372(13) 1.08700(51) 1 2.759(54) 0.03494
H36 H 2 0.28697(64) 0.57822(13) 1.04450(51) 1 2.759(54) 0.03494
H40 H 2 0.42017(51) 0.36795(14) 0.81254(47) 1 2.759(54) 0.03494
H41 H 2 0.63097(51) 0.39015(14) 0.83704(47) 1 2.759(54) 0.03494
H45 H 2 0.50767(52) 0.38717(21) 0.25067(57) 1 2.759(54) 0.03494
H44 H 2 0.34757(52) 0.35947(21) 0.45407(57) 1 2.759(54) 0.03494
H43 H 2 0.38867(52) 0.43337(21) 0.42737(57) 1 2.759(54) 0.03494
H48 H 2 0.99350(58) 0.32156(14) 0.19683(47) 1 2.759(54) 0.03494
H49 H 2 0.78750(58) 0.33126(14) 0.13313(47) 1 2.759(54) 0.03494
H25 H 2 0.83949(43) 0.71163(18) 0.74785(54) 1 2.759(54) 0.03494
H27 H 2 0.32349(49) 0.67682(15) 1.21181(56) 1 2.759(54) 0.03494
H26 H 2 0.29139(49) 0.68912(15) 0.98541(56) 1 2.759(54) 0.03494
H50 H 2 0.53169(49) 0.26520(15) 0.59597(50) 1 2.759(54) 0.03494
H51 H 2 1.06886(65) 0.28842(21) 0.81253(70) 1 2.759(54) 0.03494

loop_
_atom_type_symbol
_atom_type_description
_atom_type_scat_dispersion_real
_atom_type_scat_dispersion_imag
_atom_type_scat_source
C C 0.0181 0.0091 'International Tables Vol C Tables 4.2.6.8'
O O 0.0492 0.0322 'International Tables Vol C Tables 4.2.6.8'

loop_
_geom_angle_atom_site_label_1
_geom_angle_atom_site_label_2
_geom_angle_atom_site_label_3
_geom_angle
_geom_angle_site_symmetry_1
_geom_angle_site_symmetry_3
_geom_angle_publ_flag
C8 C9 C12 111.3(2) 1_555 1_555 n
C8 C9 C16 111.4(2) 1_555 1_555 n
C8 C9 H31 107.0(3) 1_555 1_555 n
C12 C9 C16 109.6(2) 1_555 1_555 n
C12 C9 H31 108.6(3) 1_555 1_555 n
C16 C9 H31 108.8(3) 1_555 1_555 n
C9 C8 C7 108.5(2) 1_555 1_555 n
C9 C8 C10 115.0(2) 1_555 1_555 n
C9 C8 H30 105.0(3) 1_555 1_555 n
C7 C8 C10 110.2(3) 1_555 1_555 n
C7 C8 H30 110.2(3) 1_555 1_555 n
C10 C8 H30 107.8(3) 1_555 1_555 n
C9 C12 C1 111.2(2) 1_555 1_555 n
C9 C12 C13 112.4(2) 1_555 1_555 n
C9 C12 H37 108.3(3) 1_555 1_555 n
C1 C12 C13 111.9(2) 1_555 1_555 n
C1 C12 H37 107.2(3) 1_555 1_555 n
C13 C12 H37 105.5(3) 1_555 1_555 n
C9 C16 C15 113.4(2) 1_555 1_555 n
C9 C16 C17 118.7(2) 1_555 1_555 n
C9 C16 H42 99.0(3) 1_555 1_555 n
C15 C16 C17 103.5(2) 1_555 1_555 n
C15 C16 H42 114.3(3) 1_555 1_555 n
C17 C16 H42 108.4(3) 1_555 1_555 n
C8 C7 C2 113.2(2) 1_555 1_555 n
C8 C7 H29 111.0(3) 1_555 1_555 n
C8 C7 H28 108.7(3) 1_555 1_555 n
C2 C7 H29 107.2(3) 1_555 1_555 n
C2 C7 H28 107.8(3) 1_555 1_555 n
H29 C7 H28 108.7(4) 1_555 1_555 n
C8 C10 H34 110.4(4) 1_555 1_555 n
C8 C10 H33 108.3(4) 1_555 1_555 n
C8 C10 H32 110.2(4) 1_555 1_555 n
H34 C10 H33 109.2(5) 1_555 1_555 n
H34 C10 H32 111.4(5) 1_555 1_555 n
H33 C10 H32 107.3(5) 1_555 1_555 n
C12 C1 C2 109.0(2) 1_555 1_555 n
C12 C1 C11 110.2(2) 1_555 1_555 n
C12 C1 H24 110.7(3) 1_555 1_555 n
C2 C1 C11 111.7(2) 1_555 1_555 n
C2 C1 H24 107.2(3) 1_555 1_555 n
C11 C1 H24 108.0(3) 1_555 1_555 n
C12 C13 C14 114.2(3) 1_555 1_555 n
C12 C13 H38 109.0(4) 1_555 1_555 n
C12 C13 H39 108.4(4) 1_555 1_555 n
C14 C13 H38 107.9(4) 1_555 1_555 n
C14 C13 H39 107.8(4) 1_555 1_555 n
H38 C13 H39 109.6(4) 1_555 1_555 n
C16 C15 C14 107.1(2) 1_555 1_555 n
C16 C15 C19 99.6(2) 1_555 1_555 n
C16 C15 C20 112.7(2) 1_555 1_555 n
C14 C15 C19 117.9(2) 1_555 1_555 n
C14 C15 C20 111.2(2) 1_555 1_555 n
C19 C15 C20 107.9(2) 1_555 1_555 n
C16 C17 C18 104.6(3) 1_555 1_555 n
C16 C17 H46 112.3(4) 1_555 1_555 n
C16 C17 H47 109.1(4) 1_555 1_555 n
C18 C17 H46 110.2(4) 1_555 1_555 n
C18 C17 H47 111.6(4) 1_555 1_555 n
H46 C17 H47 109.0(5) 1_555 1_555 n
C7 C2 C1 113.7(2) 1_555 1_555 n
C7 C2 C3 124.7(3) 1_555 1_555 n
C1 C2 C3 121.6(2) 1_555 1_555 n
C1 C11 C5 112.5(3) 1_555 1_555 n
C1 C11 H35 109.2(4) 1_555 1_555 n
C1 C11 H36 108.7(4) 1_555 1_555 n
C5 C11 H35 106.3(4) 1_555 1_555 n
C5 C11 H36 109.6(4) 1_555 1_555 n
H35 C11 H36 110.6(4) 1_555 1_555 n
C13 C14 C15 111.9(2) 1_555 1_555 n
C13 C14 H40 111.1(3) 1_555 1_555 n
C13 C14 H41 110.2(3) 1_555 1_555 n
C15 C14 H40 108.6(3) 1_555 1_555 n
C15 C14 H41 107.1(3) 1_555 1_555 n
H40 C14 H41 107.8(4) 1_555 1_555 n
C15 C19 C18 102.2(2) 1_555 1_555 n
C15 C19 C21 112.3(2) 1_555 1_555 n
C15 C19 O23 111.1(2) 1_555 1_555 n
C18 C19 C21 111.6(2) 1_555 1_555 n
C18 C19 O23 110.2(2) 1_555 1_555 n
C21 C19 O23 109.2(2) 1_555 1_555 n
C15 C20 H45 111.0(4) 1_555 1_555 n
C15 C20 H44 109.9(4) 1_555 1_555 n
C15 C20 H43 106.1(4) 1_555 1_555 n
H45 C20 H44 113.3(5) 1_555 1_555 n
H45 C20 H43 108.4(5) 1_555 1_555 n
H44 C20 H43 107.9(5) 1_555 1_555 n
C17 C18 C19 106.4(2) 1_555 1_555 n
C17 C18 H48 111.5(4) 1_555 1_555 n
C17 C18 H49 109.0(4) 1_555 1_555 n
C19 C18 H48 112.0(3) 1_555 1_555 n
C19 C18 H49 108.7(3) 1_555 1_555 n
H48 C18 H49 109.2(4) 1_555 1_555 n
C2 C3 C4 123.3(3) 1_555 1_555 n
C2 C3 H25 118.3(4) 1_555 1_555 n
C4 C3 H25 118.2(4) 1_555 1_555 n
C11 C5 C4 111.8(3) 1_555 1_555 n
C11 C5 H27 111.2(4) 1_555 1_555 n
C11 C5 H26 108.5(4) 1_555 1_555 n
C4 C5 H27 111.3(4) 1_555 1_555 n
C4 C5 H26 106.6(3) 1_555 1_555 n
H27 C5 H26 107.2(4) 1_555 1_555 n
C19 C21 C22 178.8(3) 1_555 1_555 n
C19 O23 H50 107.9(3) 1_555 1_555 n
C3 C4 C5 116.0(3) 1_555 1_555 n
C3 C4 O6 121.6(3) 1_555 1_555 n
C5 C4 O6 121.4(3) 1_555 1_555 n
C21 C22 H51 177.3(6) 1_555 1_555 n

loop_
_geom_bond_atom_site_label_1
_geom_bond_atom_site_label_2
_geom_bond_distance
_geom_bond_site_symmetry_2
_geom_bond_publ_flag
C9 C8 1.530(3) 1_555 n
C9 C12 1.556(3) 1_555 n
C9 C16 1.531(3) 1_555 n
C9 H31 0.963(4) 1_555 n
C8 C7 1.544(4) 1_555 n
C8 C10 1.560(5) 1_555 n
C8 H30 0.962(4) 1_555 n
C12 C1 1.554(3) 1_555 n
C12 C13 1.504(4) 1_555 n
C12 H37 0.963(4) 1_555 n
C16 C15 1.564(3) 1_555 n
C16 C17 1.533(4) 1_555 n
C16 H42 0.958(4) 1_555 n
C7 C2 1.500(4) 1_555 n
C7 H29 0.963(5) 1_555 n
C7 H28 0.961(4) 1_555 n
C10 H34 0.957(5) 1_555 n
C10 H33 0.971(5) 1_555 n
C10 H32 0.967(6) 1_555 n
C1 C2 1.549(4) 1_555 n
C1 C11 1.556(4) 1_555 n
C1 H24 0.956(4) 1_555 n
C13 C14 1.559(4) 1_555 n
C13 H38 0.958(5) 1_555 n
C13 H39 0.960(5) 1_555 n
C15 C14 1.521(3) 1_555 n
C15 C19 1.571(3) 1_555 n
C15 C20 1.540(5) 1_555 n
C17 C18 1.575(4) 1_555 n
C17 H46 0.959(6) 1_555 n
C17 H47 0.963(6) 1_555 n
C2 C3 1.359(4) 1_555 n
C11 C5 1.520(4) 1_555 n
C11 H35 0.962(6) 1_555 n
C11 H36 0.955(6) 1_555 n
C14 H40 0.959(4) 1_555 n
C14 H41 0.959(5) 1_555 n
C19 C18 1.539(3) 1_555 n
C19 C21 1.459(4) 1_555 n
C19 O23 1.410(4) 1_555 n
C20 H45 0.957(5) 1_555 n
C20 H44 0.961(5) 1_555 n
C20 H43 0.968(6) 1_555 n
C18 H48 0.965(5) 1_555 n
C18 H49 0.954(5) 1_555 n
C3 C4 1.462(4) 1_555 n
C3 H25 0.960(4) 1_555 n
C5 C4 1.512(4) 1_555 n
C5 H27 0.957(5) 1_555 n
C5 H26 0.964(5) 1_555 n
C21 C22 1.192(6) 1_555 n
O23 H50 0.993(4) 1_555 n
C4 O6 1.213(5) 1_555 n
C22 H51 0.967(7) 1_555 n
